data_2019347
loop_
_publ_author_name
'Lemoine, P.'
'Tomas, A.'
'Viossat, B.'
'Mettey, Y.'
'Vierfond, J. M.'

_publ_section_title
;
 Complexe entre un Carboxylate de Rhodium(II) et un D\'eriv\'e de la
 [1,4]Thiaz\'epine: Synth\`ese et Structure Cristalline de
 T\'etrakis(\m-ac\'etato)bis{[11-aminodibenzo[b,f][1,4]thiaz\'epine]rhodium(II)}(Rh---Rh)
;
_journal_issue 3
_journal_name_full 'Acta Crystallographica Section C Crystal Structure Communications'
_journal_page_first 377
_journal_paper_doi 10.1107/S0108270194006773
_journal_volume 51
_journal_year 1995
_chemical_formula_sum 'C34 H32 N4 O8 Rh2 S2'
_chemical_formula_weight 894.58
_space_group_IT_number 15
_symmetry_cell_setting monoclinic
_symmetry_space_group_name_Hall '-C 2yc'
_symmetry_space_group_name_H-M 'C 1 2/c 1'
_atom_type_scat_source IntTabIV
_cell_angle_alpha 90
_cell_angle_beta 126.29(2)
_cell_angle_gamma 90
_cell_formula_units_Z 4
_cell_length_a 17.670(5)
_cell_length_b 16.554(6)
_cell_length_c 14.753(3)
_cell_measurement_reflns_used 29
_cell_measurement_temperature 293.0(10)
_cell_measurement_theta_max 8.9
_cell_measurement_theta_min 1.9
_cell_volume 3478(2)
_diffrn_measurement_device 'Syntex P2~1~'
_diffrn_measurement_method \q-2\q
_diffrn_radiation_type MoK\a
_diffrn_radiation_wavelength 0.7107
_diffrn_reflns_limit_h_max 18
_diffrn_reflns_limit_h_min -24
_diffrn_reflns_limit_k_max 23
_diffrn_reflns_limit_k_min 0
_diffrn_reflns_limit_l_max 18
_diffrn_reflns_limit_l_min 0
_diffrn_reflns_number 5442
_diffrn_reflns_theta_max 30
_diffrn_standards_decay_% <1
_diffrn_standards_interval_count 50
_diffrn_standards_number 3
_exptl_absorpt_coefficient_mu 1.02
_exptl_absorpt_correction_type none
_exptl_crystal_colour Rouge
_exptl_crystal_density_diffrn 1.71
_exptl_crystal_density_meas 1.68(2)
_exptl_crystal_description Parall\'el\'epip\'edique
_exptl_crystal_size_max 0.34
_exptl_crystal_size_mid 0.28
_exptl_crystal_size_min 0.22
_refine_diff_density_max 0.54
_refine_diff_density_min -0.60
_refine_ls_extinction_coef none
_refine_ls_extinction_method none
_refine_ls_goodness_of_fit_obs 5.70
_refine_ls_hydrogen_treatment noref
_refine_ls_number_parameters 228
_refine_ls_number_reflns 2041
_refine_ls_R_factor_obs 0.0476
_refine_ls_shift/esd_max 0.008
_refine_ls_structure_factor_coef F
_refine_ls_weighting_scheme unit
_refine_ls_wR_factor_obs 0.0476
_reflns_number_observed 2041
_reflns_number_total 5288
_reflns_observed_criterion I>5\s(I)
_cod_data_source_file pa1130sup1.cif
_cod_data_source_block pa1130_structure_1_of_1
_cod_database_code 2019347

loop_
_symmetry_equiv_pos_as_xyz
x,y,z
x,-y,1/2+z
-x,-y,-z
-x,y,1/2-z
1/2+x,1/2+y,z
1/2+x,1/2-y,1/2+z
1/2-x,1/2-y,-z
1/2-x,1/2+y,1/2-z

loop_
_atom_site_label
_atom_site_fract_x
_atom_site_fract_y
_atom_site_fract_z
_atom_site_U_iso_or_equiv
Rh .21800(10) .18730(10) .50430(10) .0300(10)
O21 .0949(4) .2461(4) .4401(6) .040(9)
O22 .2588(4) .2208(4) .6589(5) .042(9)
O23 .1778(5) .1632(4) .3449(5) .042(9)
O24 .3445(4) .1368(4) .5675(6) .045(10)
C1 -.0206(8) -.0820(7) .3949(9) .055(16)
C2 -.0447(8) -.1615(7) .3798(9) .058(16)
C3 .0155(11) -.2151(7) .3839(12) .09(3)
C4 .0981(9) -.1921(8) .4005(10) .08(2)
S5 .2306(2) -.0791(2) .4460(3) .078(5)
C6 .3596(8) -.0876(7) .6801(13) .08(2)
C7 .3900(9) -.0663(8) .7851(13) .08(2)
C8 .3455(7) -.0095(6) .8036(10) .058(16)
C9 .2718(7) .0330(5) .7128(9) .043(13)
N10 .1657(5) .0641(5) .5158(7) .043(12)
C11 .0859(7) .0331(6) .4331(9) .044(14)
C12 .0607(7) -.0543(6) .4133(8) .044(14)
C13 .1227(8) -.1104(7) .4181(9) .056(17)
C14 .2818(7) -.0475(6) .5871(10) .052(16)
C15 .2377(6) .0153(5) .6018(8) .038(12)
N16 .0149(6) .0832(5) .3619(7) .049(12)
C21 .0907(6) .3218(6) .4211(8) .041(12)
C22 .0001(8) .3645(7) .3768(11) .064(18)
C23 .2996(6) .2876(5) .7006(8) .038(12)
C24 .3240(7) .3095(7) .8126(8) .057(15)
H1 -.064 -.041 .392 .069
H2 -.104 -.181 .368 .069
H3 -.001 -.275 .372 .069
H4 .160 -.223 .435 .069
H6 .397 -.124 .666 .069
H7 .444 -.093 .848 .069
H8 .367 .004 .883 .069
H9 .242 .077 .726 .069
H161 -.037 .054 .298 .069
H162 .025 .136 .359 .069
H221 .009 .424 .388 .150
H222 -.021 .344 .424 .150
H223 -.049 .351 .297 .150
H241 .356 .364 .836 .150
H242 .367 .268 .870 .150
H243 .266 .313 .809 .150

loop_
_geom_angle_atom_site_label_1
_geom_angle_atom_site_label_2
_geom_angle_atom_site_label_3
_geom_angle_site_symmetry_1
_geom_angle_site_symmetry_3
_geom_angle
_geom_angle_publ_flag
Rh Rh O21 7_556 . 88.2(2) yes
Rh Rh O22 7_556 . 87.6(2) yes
Rh Rh O23 7_556 . 87.9(2) yes
Rh Rh O24 7_556 . 87.5(2) yes
Rh Rh N10 7_556 . 176.4(2) yes
O21 Rh O22 . . 87.9(3) yes
O21 Rh O23 . . 90.6(3) yes
O21 Rh O24 . . 175.7(3) yes
O21 Rh N10 . . 95.3(3) yes
O22 Rh O23 . . 175.2(3) yes
O22 Rh O24 . . 92.0(3) yes
O22 Rh N10 . . 92.9(3) yes
O23 Rh O24 . . 89.3(3) yes
O23 Rh N10 . . 91.8(3) yes
O24 Rh N10 . . 89.0(3) yes
Rh O21 C21 . . 118.6(7) yes
Rh O22 C23 . . 120.6(8) yes
Rh O23 C23 . 7_556 118.6(6) yes
Rh O24 C21 . 7_556 120.4(6) yes
C1 C2 C3 . . 117.6(13) yes
C2 C1 C12 . . 123.0(12) yes
C2 C3 C4 . . 123.0(15) yes
C3 C4 C13 . . 118.7(14) yes
C13 S5 C14 . . 95.1(6) yes
C7 C6 C14 . . 119.4(14) yes
C6 C7 C8 . . 121.9(14) yes
C7 C8 C9 . . 118.9(12) yes
Rh N10 C11 . . 122.8(7) yes
Rh N10 C15 . . 113.0(6) yes
C11 N10 C15 . . 121.3(9) yes
C8 C9 C15 . . 122.2(11) yes
N10 C11 C12 . . 126.6(11) yes
N10 C11 N16 . . 118.7(11) yes
C12 C11 N16 . . 114.5(10) yes
C1 C12 C11 . . 121.2(11) yes
C1 C12 C13 . . 118.8(11) yes
C11 C12 C13 . . 119.9(10) yes
C4 C13 S5 . . 120.0(10) yes
C4 C13 C12 . . 118.9(12) yes
S5 C13 C12 . . 121.1(9) yes
S5 C14 C6 . . 121.7(10) yes
S5 C14 C15 . . 117.1(9) yes
C6 C14 C15 . . 121.0(12) yes
C9 C15 N10 . . 118.0(9) yes
C9 C15 C14 . . 116.4(10) yes
N10 C15 C14 . . 125.5(10) yes
O21 C21 C22 . . 117.7(10) yes
O22 C23 C24 . . 117.6(10) yes

loop_
_geom_bond_atom_site_label_1
_geom_bond_atom_site_label_2
_geom_bond_site_symmetry_2
_geom_bond_distance
_geom_bond_publ_flag
Rh O21 . 2.035(7) yes
Rh O22 . 2.021(8) yes
Rh O23 . 2.053(8) yes
Rh O24 . 2.024(7) yes
Rh N10 . 2.287(8) yes
Rh Rh 7_556 2.402(2) yes
O21 C21 . 1.276(11) yes
O22 C23 . 1.263(11) yes
O23 C23 7_556 1.260(10) yes
O24 C21 7_556 1.260(10) yes
C1 C2 . 1.360(16) yes
C1 C12 . 1.37(2) yes
C2 C3 . 1.36(2) yes
C3 C4 . 1.38(3) yes
C4 C13 . 1.396(17) yes
S5 C13 . 1.774(16) yes
S5 C14 . 1.788(12) yes
C6 C7 . 1.35(2) yes
C6 C14 . 1.407(19) yes
C7 C8 . 1.35(2) yes
C8 C9 . 1.386(16) yes
C9 C15 . 1.401(14) yes
N10 C11 . 1.306(15) yes
N10 C15 . 1.403(13) yes
C11 C12 . 1.491(14) yes
C11 N16 . 1.343(15) yes
C12 C13 . 1.405(19) yes
N16 H161 . 0.969(9) no
N16 H162 . 0.891(9) no
C1 H1 . 1.004(14) no
C2 H2 . 1.012(16) no
C3 H3 . 1.023(12) no
C4 H4 . 1.030(16) no
C6 H6 . 1.007(16) no
C7 H7 . 0.959(15) no
C8 H8 . 1.013(12) no
C9 H9 . 0.988(11) no
C22 H221 . 0.998(11) no
C22 H222 . 1.025(15) no
C22 H223 . 0.989(13) no
C24 H241 . 1.005(12) no
C24 H242 . 1.001(11) no
C24 H243 . 1.006(15) no
C14 C15 . 1.390(16) no
C21 C22 . 1.501(19) no
C23 C24 . 1.485(15) no

loop_
_geom_torsion_atom_site_label_1
_geom_torsion_atom_site_label_2
_geom_torsion_atom_site_label_3
_geom_torsion_atom_site_label_4
_geom_torsion
_geom_torsion_publ_flag
N10 C15 C14 S5 -10(2) yes
C15 C14 S5 C13 -62.0(10) yes
C14 S5 C13 C12 67.0(10) yes
S5 C13 C12 C11 -1(2) yes
C13 C12 C11 N10 -48(2) yes
C12 C11 N10 C15 -3(2) yes
C11 N10 C15 C14 60(2) yes
